data_2102349
loop_
_publ_author_name
'Marsh, Richard E.'

_publ_section_title
;
 Space group <i>Cc</i>: an update
;
_journal_issue 2
_journal_name_full 'Acta Crystallographica Section B'
_journal_page_first 252
_journal_page_last 253
_journal_paper_doi 10.1107/S0108768104003878
_journal_volume 60
_journal_year 2004
_chemical_formula_moiety 'C28 H34 N8 S4 Sn, 2(N O3)'
_chemical_formula_sum 'C28 H34 N10 O6 S4 Sn'
_space_group_crystal_system monoclinic
_space_group_IT_number 15
_symmetry_space_group_name_H-M 'C 1 2/c 1'
_audit_creation_method CRYM
_cell_angle_alpha 90
_cell_angle_beta 93.88
_cell_angle_gamma 90
_cell_formula_units_Z 4
_cell_length_a 18.2740
_cell_length_b 12.0120
_cell_length_c 16.4770
_cell_volume 3608.532
_cod_data_source_file bk0142.cif
_cod_data_source_block HORJED
_cod_depositor_comments
;
 Adding the _cell_formula_units_Z data item.

 Antanas Vaitkus,
 2017-08-05

  Added moiety chemical formula from Marsh (2004) paper.
  The summary chemical formula is calculated from moiety formula using
  AdHocParser
  (svn://www.crystallography.net/cod-tools/trunk/Formulae/AdHocParser.yp,
  revision 1441.)

  Andrius Merkys
  2013-11-11
;
_cod_original_sg_symbol_H-M C2/c
_cod_database_code 2102349

loop_
_atom_site_label
_atom_site_type_symbol
_atom_site_fract_x
_atom_site_fract_y
_atom_site_fract_z
Sn1 Sn 0.00000 0.83940 0.25000
N9 N 0.50000 0.12890 0.75000
N10 N 0.75000 0.25000 1.00000
S1 S -0.06595 0.68430 0.33185
C1 C 0.00145 0.64065 0.40400
N1 N 0.04980 0.55735 0.39320
C2 C 0.09495 0.53960 0.46485
C3 C 0.07165 0.61830 0.51840
N2 N 0.01195 0.68330 0.48095
C4 C -0.02840 0.77180 0.51850
S2 S -0.06640 0.99990 0.33890
C5 C -0.15670 1.00215 0.30115
N3 N -0.20975 0.93405 0.32955
C6 C -0.27380 0.96820 0.28290
C7 C -0.25965 1.04925 0.22745
N4 N -0.18410 1.07035 0.24165
C8 C -0.14545 1.15555 0.20100
C17 C -0.09390 0.84825 0.16195
C18 C -0.09455 0.92300 0.09740
C19 C -0.15655 0.93205 0.04365
C20 C -0.21790 0.86630 0.05455
C21 C -0.21725 0.79150 0.11910
C22 C -0.15520 0.78250 0.17285
O1 O 0.44280 0.12440 0.69070
O2 O 0.47495 0.17325 0.81100
O3 O 0.55220 0.08155 0.74125
O7 O 0.76440 0.33875 1.00865
O8? O 0.72250 0.18160 0.95900
O9? O 0.70915 0.24815 1.05910
H1 H 0.05345 0.51885 0.34725
H2 H 0.13245 0.48445 0.47445
H3 H 0.09245 0.62815 0.57295
H4 H -0.07275 0.77725 0.49925
H5 H -0.03070 0.76315 0.56970
H6 H -0.00815 0.83320 0.51140
H7 H -0.20500 0.88160 0.36815
H8 H -0.32145 0.93820 0.28955
H9 H -0.29345 1.08360 0.18800
H10 H -0.09520 1.15605 0.21950
H11 H -0.14990 1.14110 0.14390
H12 H -0.16670 1.22625 0.21225
H25 H -0.05235 0.96825 0.08995
H26 H -0.15705 0.98355 -0.00080
H27 H -0.26060 0.87255 0.01755
H28 H -0.25940 0.74625 0.12660
H29 H -0.15470 0.73100 0.21730
